data_7159007
loop_
_publ_author_name
'Yamamoto, Takuhei'
'Fukuta, Koki'
'Kariya, Yuki'
'Matsuura, Taiki'
'Hagiwara, Hiroaki'
'Uno, Bunji'
'Esaka, Yukihiro'

_publ_section_title
;
 Synthetic and computational investigation of neighboring group
 participation by a nucleophilic disulfide bond.
;
_journal_issue 1
_journal_name_full 'Organic &amp; biomolecular chemistry'
_journal_page_first 65
_journal_page_last 68
_journal_paper_doi 10.1039/d2ob01574a
_journal_volume 21
_journal_year 2022
_chemical_formula_moiety 'C8 H11 N O S'
_chemical_formula_sum 'C8 H11 N O S'
_chemical_formula_weight 169.24
_space_group_crystal_system monoclinic
_space_group_IT_number 14
_space_group_name_Hall '-P 2ybc'
_space_group_name_H-M_alt 'P 1 21/c 1'
_atom_sites_solution_hydrogens geom
_atom_sites_solution_primary dual
_audit_creation_date 2022-08-02
_audit_creation_method
;
Olex2 1.5
(compiled 2022.04.07 svn.rca3783a0 for OlexSys, GUI svn.r6498)
;
_audit_update_record
;
2022-08-03 deposited with the CCDC.	2022-11-18 downloaded from the CCDC.
;
_cell_angle_alpha 90
_cell_angle_beta 106.536(4)
_cell_angle_gamma 90
_cell_formula_units_Z 4
_cell_length_a 9.0019(4)
_cell_length_b 7.9707(3)
_cell_length_c 11.5272(5)
_cell_measurement_reflns_used 6183
_cell_measurement_temperature 100(2)
_cell_measurement_theta_max 30.3770
_cell_measurement_theta_min 2.5480
_cell_volume 792.89(6)
_computing_cell_refinement 'CrysAlisPro 1.171.41.93a (Rigaku OD, 2020)'
_computing_data_collection 'CrystalClear-SM Expert 2.0 r16 (Rigaku, 2014)'
_computing_data_reduction 'CrysAlisPro 1.171.41.93a (Rigaku OD, 2020)'
_computing_molecular_graphics 'Olex2 1.5 (Dolomanov et al., 2009)'
_computing_publication_material 'Olex2 1.5 (Dolomanov et al., 2009)'
_computing_structure_refinement 'SHELXL 2018/3 (Sheldrick, 2015)'
_computing_structure_solution 'SHELXT 2018/2 (Sheldrick, 2018)'
_diffrn_ambient_temperature 100(2)
_diffrn_detector 'CCD plate'
_diffrn_detector_area_resol_mean 14.7059
_diffrn_measured_fraction_theta_full 0.994
_diffrn_measured_fraction_theta_max 0.832
_diffrn_measurement_details
;
List of Runs (angles in degrees, time in seconds):

  # Type    Start    End  Width  t~exp~   \w     \q     \k     \f   Frames
#--------------------------------------------------------------------------
  1  \f    -80.00 100.00   0.50   10.00   0.00  10.00   0.00    --   360
  2  \w    -29.50  19.50   0.50   10.00    --   10.00  90.00   0.00   98
  3  \w    -29.50  19.50   0.50   10.00    --   10.00  90.00  90.00   98
  4  \w    -29.50  19.50   0.50   10.00    --   10.00  90.00 180.00   98
;
_diffrn_measurement_device_type 'Rigaku/MSC Mercury CCD'
_diffrn_measurement_method dtprofit.ref
_diffrn_orient_matrix_type 'CrysAlisPro convention (1999,Acta A55,543-557)'
_diffrn_orient_matrix_UB_11 -0.0014889000
_diffrn_orient_matrix_UB_12 0.0780580000
_diffrn_orient_matrix_UB_13 -0.0298625000
_diffrn_orient_matrix_UB_21 -0.0066345000
_diffrn_orient_matrix_UB_22 -0.0426795000
_diffrn_orient_matrix_UB_23 -0.0552102000
_diffrn_orient_matrix_UB_31 -0.0819441000
_diffrn_orient_matrix_UB_32 0.0020203000
_diffrn_orient_matrix_UB_33 -0.0133281000
_diffrn_radiation_monochromator graphite
_diffrn_radiation_probe x-ray
_diffrn_radiation_type 'Mo K\a'
_diffrn_radiation_wavelength 0.71073
_diffrn_reflns_av_R_equivalents 0.0112
_diffrn_reflns_av_unetI/netI 0.0095
_diffrn_reflns_Laue_measured_fraction_full 0.994
_diffrn_reflns_Laue_measured_fraction_max 0.832
_diffrn_reflns_limit_h_max 9
_diffrn_reflns_limit_h_min -11
_diffrn_reflns_limit_k_max 10
_diffrn_reflns_limit_k_min -10
_diffrn_reflns_limit_l_max 14
_diffrn_reflns_limit_l_min -14
_diffrn_reflns_number 7728
_diffrn_reflns_point_group_measured_fraction_full 0.994
_diffrn_reflns_point_group_measured_fraction_max 0.832
_diffrn_reflns_theta_full 25.242
_diffrn_reflns_theta_max 30.314
_diffrn_reflns_theta_min 2.360
_diffrn_source 'fine-focus sealed X-ray tube'
_diffrn_source_type 'Enhance (Mo) X-ray Source'
_exptl_absorpt_coefficient_mu 0.345
_exptl_absorpt_correction_T_max 1.00000
_exptl_absorpt_correction_T_min 0.94410
_exptl_absorpt_correction_type multi-scan
_exptl_absorpt_process_details
;
CrysAlisPro 1.171.41.93a (Rigaku Oxford Diffraction, 2020)
Empirical absorption correction using spherical harmonics,
implemented in SCALE3 ABSPACK scaling algorithm.
;
_exptl_crystal_colour colourless
_exptl_crystal_colour_primary colourless
_exptl_crystal_density_diffrn 1.418
_exptl_crystal_description block
_exptl_crystal_F_000 360
_exptl_crystal_size_max 0.41
_exptl_crystal_size_mid 0.22
_exptl_crystal_size_min 0.16
_refine_diff_density_max 0.915
_refine_diff_density_min -0.286
_refine_diff_density_rms 0.065
_refine_ls_extinction_method none
_refine_ls_goodness_of_fit_ref 1.032
_refine_ls_hydrogen_treatment constr
_refine_ls_matrix_type full
_refine_ls_number_parameters 110
_refine_ls_number_reflns 1975
_refine_ls_number_restraints 0
_refine_ls_restrained_S_all 1.032
_refine_ls_R_factor_all 0.0420
_refine_ls_R_factor_gt 0.0409
_refine_ls_shift/su_max 0.000
_refine_ls_shift/su_mean 0.000
_refine_ls_structure_factor_coef Fsqd
_refine_ls_weighting_details 'w=1/[\s^2^(Fo^2^)+(0.0384P)^2^+1.1594P] where P=(Fo^2^+2Fc^2^)/3'
_refine_ls_weighting_scheme calc
_refine_ls_wR_factor_gt 0.0964
_refine_ls_wR_factor_ref 0.0971
_reflns_Friedel_coverage 0.000
_reflns_number_gt 1900
_reflns_number_total 1975
_reflns_threshold_expression 'I > 2\s(I)'
_cod_data_source_file d2ob01574a2.cif
_cod_data_source_block TY081_100K
_cod_depositor_comments 'Adding full bibliography for 7159007.cif.'
_cod_database_code 7159007
_shelx_shelxl_version_number 2018/3
_chemical_oxdiff_formula C8H11NOS
_shelx_space_group_comment
;
The symmetry employed for this shelxl refinement is uniquely defined
by the following loop, which should always be used as a source of
symmetry information in preference to the above space-group names.
They are only intended as comments.
;
_olex2_refinement_description
;
1. Fixed Uiso
 At 1.2 times of:
  All C(H) groups, All C(H,H) groups, All N(H) groups
2. Others
 Sof(H8B)=Sof(S1A)=1-FVAR(1)
 Sof(H8A)=Sof(S1)=FVAR(1)
3.a Ternary CH refined with riding coordinates:
 C2(H2), C4(H4), C6(H6), C8(H8A), C8(H8B)
3.b Secondary CH2 refined with riding coordinates:
 C3(H3A,H3B), C5(H5A,H5B), C7(H7A,H7B)
3.c Aromatic/amide H refined with riding coordinates:
 N1(H1)
;
_olex2_exptl_crystal_mounting_method Fiber
_olex2_submission_special_instructions 'No special instructions were received'
_oxdiff_exptl_absorpt_empirical_details
;
Empirical correction (ABSPACK) includes:
- Absorption correction using spherical harmonics
- Frame scaling
- Detector area scaling
;
_oxdiff_exptl_absorpt_empirical_full_max 1.198
_oxdiff_exptl_absorpt_empirical_full_min 0.873

loop_
_space_group_symop_operation_xyz
'x, y, z'
'-x, y+1/2, -z+1/2'
'-x, -y, -z'
'x, -y-1/2, z-1/2'

loop_
_atom_site_label
_atom_site_type_symbol
_atom_site_fract_x
_atom_site_fract_y
_atom_site_fract_z
_atom_site_U_iso_or_equiv
_atom_site_adp_type
_atom_site_occupancy
_atom_site_site_symmetry_order
_atom_site_calc_flag
_atom_site_refinement_flags_posn
_atom_site_refinement_flags_adp
_atom_site_refinement_flags_occupancy
_atom_site_disorder_assembly
_atom_site_disorder_group
C1 C 0.18311(17) 0.58026(19) 0.44466(14) 0.0139(3) Uani 1 1 d . . . . .
C2 C 0.10559(18) 0.3904(2) 0.26482(14) 0.0147(3) Uani 1 1 d . . . . .
H2 H 0.000929 0.345551 0.220910 0.018 Uiso 1 1 calc R U . . .
C3 C 0.2241(2) 0.2466(2) 0.27377(16) 0.0200(3) Uani 1 1 d . . . . .
H3A H 0.293978 0.236574 0.357066 0.024 Uiso 1 1 calc R U . . .
H3B H 0.170975 0.138018 0.249455 0.024 Uiso 1 1 calc R U . . .
C4 C 0.31377(19) 0.3005(2) 0.18504(15) 0.0188(3) Uani 1 1 d . . . . .
H4 H 0.363145 0.206948 0.151610 0.023 Uiso 1 1 calc R U . . .
C5 C 0.1925(2) 0.4014(2) 0.09082(15) 0.0196(3) Uani 1 1 d . . . . .
H5A H 0.237239 0.461716 0.033601 0.023 Uiso 1 1 calc R U . . .
H5B H 0.103682 0.331767 0.045758 0.023 Uiso 1 1 calc R U . . .
C6 C 0.15086(19) 0.5189(2) 0.18163(14) 0.0174(3) Uani 1 1 d . . . . .
H6 H 0.069581 0.604329 0.145309 0.021 Uiso 1 1 calc R U . . .
C7 C 0.42508(19) 0.4435(2) 0.24634(16) 0.0204(3) Uani 1 1 d . . . . .
H7A H 0.498236 0.471783 0.199396 0.024 Uiso 1 1 calc R U . . .
H7B H 0.484540 0.412865 0.329884 0.024 Uiso 1 1 calc R U . . .
C8 C 0.31193(19) 0.5911(2) 0.24582(14) 0.0170(3) Uani 1 1 d . . . . .
H8A H 0.334309 0.681498 0.193019 0.020 Uiso 0.918(11) 1 calc R U P A 1
H8B H 0.336368 0.691436 0.202490 0.020 Uiso 0.082(11) 1 calc R U P A 2
N1 N 0.09548(15) 0.45989(17) 0.37911(11) 0.0138(3) Uani 1 1 d . . . . .
H1 H 0.023187 0.417554 0.408234 0.017 Uiso 1 1 calc R U . . .
O1 O 0.16648(14) 0.63167(17) 0.54145(11) 0.0215(3) Uani 1 1 d . . . . .
S1 S 0.3249(2) 0.6840(3) 0.39272(12) 0.0148(3) Uani 0.918(11) 1 d . . P A 1
S1A S 0.364(3) 0.627(4) 0.4165(18) 0.017(4) Uani 0.082(11) 1 d . . P A 2

loop_
_atom_site_aniso_label
_atom_site_aniso_U_11
_atom_site_aniso_U_22
_atom_site_aniso_U_33
_atom_site_aniso_U_23
_atom_site_aniso_U_13
_atom_site_aniso_U_12
C1 0.0132(7) 0.0144(7) 0.0148(7) 0.0001(5) 0.0051(5) 0.0005(5)
C2 0.0147(7) 0.0162(7) 0.0144(7) -0.0045(6) 0.0060(5) -0.0036(5)
C3 0.0237(8) 0.0157(8) 0.0221(8) 0.0004(6) 0.0088(6) 0.0023(6)
C4 0.0184(8) 0.0211(8) 0.0186(7) -0.0005(6) 0.0082(6) 0.0040(6)
C5 0.0241(8) 0.0217(8) 0.0142(7) -0.0003(6) 0.0076(6) 0.0018(6)
C6 0.0184(8) 0.0186(8) 0.0148(7) 0.0016(6) 0.0042(5) 0.0021(6)
C7 0.0165(8) 0.0214(8) 0.0242(8) -0.0023(7) 0.0073(6) 0.0001(6)
C8 0.0178(7) 0.0185(8) 0.0160(7) 0.0000(6) 0.0067(5) -0.0008(6)
N1 0.0145(6) 0.0150(6) 0.0139(6) -0.0019(5) 0.0074(4) -0.0031(5)
O1 0.0221(6) 0.0265(6) 0.0197(6) -0.0099(5) 0.0120(5) -0.0071(5)
S1 0.0144(4) 0.0157(5) 0.0155(3) -0.0038(3) 0.0064(3) -0.0038(4)
S1A 0.017(5) 0.022(8) 0.016(4) -0.012(5) 0.010(4) -0.010(6)

loop_
_atom_type_symbol
_atom_type_description
_atom_type_scat_dispersion_real
_atom_type_scat_dispersion_imag
_atom_type_scat_source
C C 0.0033 0.0016 'International Tables Vol C Tables 4.2.6.8 and 6.1.1.4'
H H 0.0000 0.0000 'International Tables Vol C Tables 4.2.6.8 and 6.1.1.4'
N N 0.0061 0.0033 'International Tables Vol C Tables 4.2.6.8 and 6.1.1.4'
O O 0.0106 0.0060 'International Tables Vol C Tables 4.2.6.8 and 6.1.1.4'
S S 0.1246 0.1234 'International Tables Vol C Tables 4.2.6.8 and 6.1.1.4'

loop_
_geom_angle_atom_site_label_1
_geom_angle_atom_site_label_2
_geom_angle_atom_site_label_3
_geom_angle
_geom_angle_site_symmetry_1
_geom_angle_site_symmetry_3
_geom_angle_publ_flag
N1 C1 S1 120.97(12) . . ?
N1 C1 S1A 118.1(4) . . ?
O1 C1 N1 123.09(14) . . ?
O1 C1 S1 115.86(12) . . ?
O1 C1 S1A 116.4(3) . . ?
C3 C2 H2 107.5 . . ?
C6 C2 H2 107.5 . . ?
C6 C2 C3 103.59(12) . . ?
N1 C2 H2 107.5 . . ?
N1 C2 C3 116.15(13) . . ?
N1 C2 C6 114.03(13) . . ?
C2 C3 H3A 111.1 . . ?
C2 C3 H3B 111.1 . . ?
H3A C3 H3B 109.1 . . ?
C4 C3 C2 103.38(13) . . ?
C4 C3 H3A 111.1 . . ?
C4 C3 H3B 111.1 . . ?
C3 C4 H4 115.1 . . ?
C3 C4 C7 107.27(14) . . ?
C5 C4 C3 102.46(13) . . ?
C5 C4 H4 115.1 . . ?
C5 C4 C7 100.11(14) . . ?
C7 C4 H4 115.1 . . ?
C4 C5 H5A 112.6 . . ?
C4 C5 H5B 112.6 . . ?
H5A C5 H5B 110.1 . . ?
C6 C5 C4 95.75(12) . . ?
C6 C5 H5A 112.6 . . ?
C6 C5 H5B 112.6 . . ?
C2 C6 H6 115.0 . . ?
C2 C6 C8 109.28(13) . . ?
C5 C6 C2 100.32(13) . . ?
C5 C6 H6 115.0 . . ?
C5 C6 C8 100.22(13) . . ?
C8 C6 H6 115.0 . . ?
C4 C7 H7A 111.3 . . ?
C4 C7 H7B 111.3 . . ?
C4 C7 C8 102.52(13) . . ?
H7A C7 H7B 109.2 . . ?
C8 C7 H7A 111.3 . . ?
C8 C7 H7B 111.3 . . ?
C6 C8 C7 104.20(13) . . ?
C6 C8 H8A 107.6 . . ?
C6 C8 H8B 111.7 . . ?
C6 C8 S1 113.67(12) . . ?
C6 C8 S1A 118.1(3) . . ?
C7 C8 H8A 107.6 . . ?
C7 C8 H8B 111.7 . . ?
C7 C8 S1 115.81(15) . . ?
C7 C8 S1A 98.2(11) . . ?
S1 C8 H8A 107.6 . . ?
S1A C8 H8B 111.7 . . ?
C1 N1 C2 127.45(13) . . ?
C1 N1 H1 116.3 . . ?
C2 N1 H1 116.3 . . ?
C1 S1 C8 105.29(8) . . ?
C1 S1A C8 100.9(8) . . ?

loop_
_geom_bond_atom_site_label_1
_geom_bond_atom_site_label_2
_geom_bond_distance
_geom_bond_site_symmetry_2
_geom_bond_publ_flag
C1 N1 1.332(2) . ?
C1 O1 1.2370(19) . ?
C1 S1 1.7629(17) . ?
C1 S1A 1.785(10) . ?
C2 H2 1.0000 . ?
C2 C3 1.549(2) . ?
C2 C6 1.535(2) . ?
C2 N1 1.4559(19) . ?
C3 H3A 0.9900 . ?
C3 H3B 0.9900 . ?
C3 C4 1.534(2) . ?
C4 H4 1.0000 . ?
C4 C5 1.531(2) . ?
C4 C7 1.549(2) . ?
C5 H5A 0.9900 . ?
C5 H5B 0.9900 . ?
C5 C6 1.528(2) . ?
C6 H6 1.0000 . ?
C6 C8 1.540(2) . ?
C7 H7A 0.9900 . ?
C7 H7B 0.9900 . ?
C7 C8 1.555(2) . ?
C8 H8A 1.0000 . ?
C8 H8B 1.0000 . ?
C8 S1 1.8212(17) . ?
C8 S1A 1.910(14) . ?
N1 H1 0.8800 . ?

loop_
_geom_torsion_atom_site_label_1
_geom_torsion_atom_site_label_2
_geom_torsion_atom_site_label_3
_geom_torsion_atom_site_label_4
_geom_torsion
_geom_torsion_site_symmetry_1
_geom_torsion_site_symmetry_2
_geom_torsion_site_symmetry_3
_geom_torsion_site_symmetry_4
_geom_torsion_publ_flag
C2 C3 C4 C5 -29.78(16) . . . . ?
C2 C3 C4 C7 75.11(15) . . . . ?
C2 C6 C8 C7 70.98(16) . . . . ?
C2 C6 C8 S1 -55.98(18) . . . . ?
C2 C6 C8 S1A -36.6(13) . . . . ?
C3 C2 C6 C5 38.52(15) . . . . ?
C3 C2 C6 C8 -66.24(16) . . . . ?
C3 C2 N1 C1 85.30(19) . . . . ?
C3 C4 C5 C6 53.00(15) . . . . ?
C3 C4 C7 C8 -70.04(16) . . . . ?
C4 C5 C6 C2 -55.89(14) . . . . ?
C4 C5 C6 C8 56.07(14) . . . . ?
C4 C7 C8 C6 -1.65(16) . . . . ?
C4 C7 C8 S1 123.97(13) . . . . ?
C4 C7 C8 S1A 120.2(3) . . . . ?
C5 C4 C7 C8 36.52(15) . . . . ?
C5 C6 C8 C7 -33.85(15) . . . . ?
C5 C6 C8 S1 -160.81(14) . . . . ?
C5 C6 C8 S1A -141.5(13) . . . . ?
C6 C2 C3 C4 -5.36(16) . . . . ?
C6 C2 N1 C1 -35.1(2) . . . . ?
C6 C8 S1 C1 26.3(2) . . . . ?
C7 C4 C5 C6 -57.38(14) . . . . ?
C7 C8 S1 C1 -94.35(17) . . . . ?
N1 C1 S1 C8 0.7(2) . . . . ?
N1 C1 S1A C8 35(2) . . . . ?
N1 C2 C3 C4 -131.19(14) . . . . ?
N1 C2 C6 C5 165.69(13) . . . . ?
N1 C2 C6 C8 60.93(17) . . . . ?
O1 C1 N1 C2 -179.84(15) . . . . ?
O1 C1 S1 C8 -176.11(15) . . . . ?
O1 C1 S1A C8 -162.4(7) . . . . ?
S1 C1 N1 C2 3.6(2) . . . . ?
S1A C1 N1 C2 -18.1(14) . . . . ?
